data_4082236
loop_
_publ_author_name
'Zhao, Jing'
'Zhang, Shaoguang'
'Zhang, Wen-Xiong'
'Xi, Zhenfeng'

_publ_section_title
;
 Reaction of Titanacyclobutene--Silacyclobutene Fused-Ring Complexes with
 Nitriles via Formal Insertion of the C--N Triple Bond of Nitrile into the
 Silacyclobutene Ring
;
_journal_issue 1
_journal_name_full Organometallics
_journal_page_first 8
_journal_paper_doi 10.1021/om401065c
_journal_volume 33
_journal_year 2014
_chemical_formula_moiety 'C35 H31 N Si Ti'
_chemical_formula_sum 'C35 H31 N Si Ti'
_chemical_formula_weight 541.60
_chemical_name_systematic
;
 ? 
;
_space_group_crystal_system monoclinic
_space_group_IT_number 14
_space_group_name_Hall '-P 2ybc'
_space_group_name_H-M_alt 'P 1 21/c 1'
_symmetry_space_group_name_Hall '-P 2ybc'
_symmetry_space_group_name_H-M 'P 1 21/c 1'
_atom_sites_solution_hydrogens geom
_atom_sites_solution_primary iterative
_atom_sites_solution_secondary difmap
_audit_creation_date 2012-10-29
_audit_creation_method
;
  Olex2 1.2
  (compiled 2012.05.09 svn.r2324, GUI svn.r4230)
;
_cell_angle_alpha 90.00
_cell_angle_beta 115.916(6)
_cell_angle_gamma 90.00
_cell_formula_units_Z 4
_cell_length_a 15.9762(8)
_cell_length_b 11.2754(4)
_cell_length_c 17.1936(9)
_cell_measurement_reflns_used 9991
_cell_measurement_temperature 99.98(11)
_cell_measurement_theta_max 30.2688
_cell_measurement_theta_min 2.9009
_cell_volume 2785.8(3)
_computing_cell_refinement
;
CrysAlisPro, Agilent Technologies,
Version 1.171.36.20 (release 27-06-2012 CrysAlis171 .NET)
(compiled Jul 11 2012,15:38:31)
;
_computing_data_collection
;
CrysAlisPro, Agilent Technologies,
Version 1.171.36.20 (release 27-06-2012 CrysAlis171 .NET)
(compiled Jul 11 2012,15:38:31)
;
_computing_data_reduction
;
CrysAlisPro, Agilent Technologies,
Version 1.171.36.20 (release 27-06-2012 CrysAlis171 .NET)
(compiled Jul 11 2012,15:38:31)
;
_computing_molecular_graphics
;
O. V. Dolomanov, L. J. Bourhis, R. J. Gildea, J. A. K. Howard and H. Puschmann,
OLEX2: a complete structure solution, refinement and analysis program.
J. Appl. Cryst. (2009). 42, 339-341.
;
_computing_publication_material
;
O. V. Dolomanov, L. J. Bourhis, R. J. Gildea, J. A. K. Howard and H. Puschmann,
OLEX2: a complete structure solution, refinement and analysis program.
J. Appl. Cryst. (2009). 42, 339-341.
;
_computing_structure_refinement
;
XL, G.M. Sheldrick, Acta Cryst.
(2008). A64, 112-122
;
_computing_structure_solution 'J. Appl. Cryst. (2007) 40, 786-790'
_diffrn_ambient_temperature 99.98(11)
_diffrn_detector_area_resol_mean 10.3914
_diffrn_measured_fraction_theta_full 0.9982
_diffrn_measured_fraction_theta_max 0.9822
_diffrn_measurement_details
;
  1 omega    1.00   86.00   1.0000    2.6000
omega____ theta____ kappa____ phi______ frames
    -       13.6191   77.0000  120.0000 85

  2 omega  -65.00   47.00   1.0000    2.6000
omega____ theta____ kappa____ phi______ frames
    -       13.6191  -77.0000   30.0000 112

  3 omega    2.00   39.00   1.0000    2.6000
omega____ theta____ kappa____ phi______ frames
    -       13.6191  -38.0000 -120.0000 37

  4 omega   34.00  100.00   1.0000    2.6000
omega____ theta____ kappa____ phi______ frames
    -       13.6191 -178.0000   30.0000 66

  5 omega    1.00   29.00   1.0000    2.6000
omega____ theta____ kappa____ phi______ frames
    -       13.6191   38.0000  -90.0000 28

  6 omega   47.00   89.00   1.0000    2.6000
omega____ theta____ kappa____ phi______ frames
    -       13.6191   38.0000  -90.0000 42

  7 omega  -18.00   20.00   1.0000    2.6000
omega____ theta____ kappa____ phi______ frames
    -      -14.4003  -85.0000  163.0000 38
;
_diffrn_measurement_device_type 'SuperNova, Dual, Cu at zero, Atlas'
_diffrn_measurement_method '\w scans'
_diffrn_orient_matrix_UB_11 0.0196563000
_diffrn_orient_matrix_UB_12 0.0079482000
_diffrn_orient_matrix_UB_13 -0.0295126000
_diffrn_orient_matrix_UB_21 0.0399582000
_diffrn_orient_matrix_UB_22 -0.0323793000
_diffrn_orient_matrix_UB_23 0.0279351000
_diffrn_orient_matrix_UB_31 -0.0213186000
_diffrn_orient_matrix_UB_32 -0.0532970000
_diffrn_orient_matrix_UB_33 -0.0213227000
_diffrn_radiation_monochromator mirror
_diffrn_radiation_type 'Mo K\a'
_diffrn_radiation_wavelength 0.7107
_diffrn_reflns_av_R_equivalents 0.0471
_diffrn_reflns_av_unetI/netI 0.0362
_diffrn_reflns_limit_h_max 19
_diffrn_reflns_limit_h_min -18
_diffrn_reflns_limit_k_max 13
_diffrn_reflns_limit_k_min -13
_diffrn_reflns_limit_l_max 15
_diffrn_reflns_limit_l_min -20
_diffrn_reflns_number 23411
_diffrn_reflns_theta_full 25.02
_diffrn_reflns_theta_max 25.02
_diffrn_reflns_theta_min 2.91
_diffrn_source 'SuperNova (Mo) X-ray Source'
_exptl_absorpt_coefficient_mu 0.375
_exptl_absorpt_correction_T_max 1.00000
_exptl_absorpt_correction_T_min 0.64773
_exptl_absorpt_correction_type multi-scan
_exptl_absorpt_process_details
;
CrysAlisPro, Agilent Technologies,
Version 1.171.36.20 (release 27-06-2012 CrysAlis171 .NET)
(compiled Jul 11 2012,15:38:31)
Empirical absorption correction using spherical harmonics,
 implemented in SCALE3 ABSPACK scaling algorithm.
;
_exptl_crystal_colour red
_exptl_crystal_density_diffrn 1.291
_exptl_crystal_density_method 'not measured'
_exptl_crystal_description block
_exptl_crystal_F_000 1136
_exptl_crystal_size_max 0.20
_exptl_crystal_size_mid 0.20
_exptl_crystal_size_min 0.10
_refine_diff_density_max 0.390
_refine_diff_density_min -0.378
_refine_diff_density_rms 0.050
_refine_ls_extinction_method none
_refine_ls_goodness_of_fit_ref 1.046
_refine_ls_hydrogen_treatment none
_refine_ls_matrix_type full
_refine_ls_number_parameters 345
_refine_ls_number_reflns 4911
_refine_ls_number_restraints 0
_refine_ls_restrained_S_all 1.046
_refine_ls_R_factor_all 0.0448
_refine_ls_R_factor_gt 0.0366
_refine_ls_shift/su_max 0.001
_refine_ls_shift/su_mean 0.000
_refine_ls_structure_factor_coef Fsqd
_refine_ls_weighting_details 'calc w=1/[\s^2^(Fo^2^)+(0.0435P)^2^+1.4439P] where P=(Fo^2^+2Fc^2^)/3'
_refine_ls_weighting_scheme calc
_refine_ls_wR_factor_gt 0.0913
_refine_ls_wR_factor_ref 0.0977
_reflns_number_gt 4198
_reflns_number_total 4911
_reflns_threshold_expression >2sigma(I)
_cod_data_source_file om401065c_si_002.cif
_cod_data_source_block zhaoj
_cod_depositor_comments
;Adding full bibliography for
 ./tmp-cod-update-bibliographies-18343/cifs/4082236.cif.
;
_cod_original_cell_volume 2785.8(2)
_cod_database_code 4082236
_chemical_oxdiff_formula C35H40NTiSi
_reflns_odcompleteness_completeness 99.82
_reflns_odcompleteness_iscentric 1
_reflns_odcompleteness_theta 27.42

loop_
_space_group_symop_id
_space_group_symop_operation_xyz
1 'x, y, z'
2 '-x, y+1/2, -z+1/2'
3 '-x, -y, -z'
4 'x, -y-1/2, z-1/2'

loop_
_atom_site_label
_atom_site_type_symbol
_atom_site_fract_x
_atom_site_fract_y
_atom_site_fract_z
_atom_site_U_iso_or_equiv
_atom_site_adp_type
_atom_site_occupancy
_atom_site_symmetry_multiplicity
_atom_site_calc_flag
_atom_site_refinement_flags
Ti1 Ti 0.30967(2) 0.97126(3) 0.61539(2) 0.02129(12) Uani 1 1 d .
N1 N 0.20929(11) 0.84800(14) 0.31685(10) 0.0217(4) Uani 1 1 d .
Si1 Si 0.23202(4) 0.99928(5) 0.31481(3) 0.01914(14) Uani 1 1 d .
C1 C 0.17773(15) 1.0697(2) 0.61368(16) 0.0379(6) Uani 1 1 d .
H1 H 0.1179 1.0315 0.6054 0.045 Uiso 1 1 calc R
C2 C 0.19605(19) 1.1222(2) 0.54930(16) 0.0461(7) Uani 1 1 d .
H2 H 0.1517 1.1261 0.4866 0.055 Uiso 1 1 calc R
C3 C 0.28238(19) 1.1783(2) 0.58761(17) 0.0434(6) Uani 1 1 d .
H3 H 0.3100 1.2297 0.5574 0.052 Uiso 1 1 calc R
C4 C 0.31865(16) 1.1607(2) 0.67695(16) 0.0356(5) Uani 1 1 d .
H4 H 0.3761 1.1985 0.7218 0.043 Uiso 1 1 calc R
C5 C 0.25362(15) 1.0934(2) 0.69284(14) 0.0322(5) Uani 1 1 d .
H5 H 0.2571 1.0754 0.7511 0.039 Uiso 1 1 calc R
C6 C 0.36821(16) 0.8489(2) 0.74027(14) 0.0390(6) Uani 1 1 d .
H6 H 0.3346 0.8278 0.7756 0.047 Uiso 1 1 calc R
C7 C 0.43269(16) 0.9400(2) 0.75813(14) 0.0408(6) Uani 1 1 d .
H7 H 0.4521 0.9968 0.8076 0.049 Uiso 1 1 calc R
C8 C 0.47110(15) 0.9321(2) 0.69950(14) 0.0385(6) Uani 1 1 d .
H8 H 0.5235 0.9816 0.7005 0.046 Uiso 1 1 calc R
C9 C 0.43226(15) 0.8335(2) 0.64626(14) 0.0362(6) Uani 1 1 d .
H9 H 0.4527 0.7999 0.6035 0.043 Uiso 1 1 calc R
C10 C 0.36904(15) 0.7814(2) 0.67187(14) 0.0364(6) Uani 1 1 d .
H10 H 0.3363 0.7041 0.6505 0.044 Uiso 1 1 calc R
C11 C 0.20587(13) 0.85511(17) 0.52889(12) 0.0208(4) Uani 1 1 d .
C12 C 0.23792(12) 0.87063(16) 0.46795(12) 0.0189(4) Uani 1 1 d .
C13 C 0.30529(13) 0.96978(16) 0.48907(12) 0.0184(4) Uani 1 1 d .
C14 C 0.31799(12) 1.03441(16) 0.42817(12) 0.0185(4) Uani 1 1 d .
C15 C 0.21386(12) 0.80047(17) 0.38637(12) 0.0193(4) Uani 1 1 d .
C16 C 0.12162(14) 1.0820(2) 0.28756(13) 0.0299(5) Uani 1 1 d .
H16A H 0.0742 1.0554 0.2312 0.045 Uiso 1 1 calc R
H16B H 0.1326 1.1671 0.2851 0.045 Uiso 1 1 calc R
H16C H 0.1001 1.0669 0.3320 0.045 Uiso 1 1 calc R
C17 C 0.27141(15) 1.02227(19) 0.22894(13) 0.0277(5) Uani 1 1 d .
H17A H 0.3240 0.9696 0.2393 0.041 Uiso 1 1 calc R
H17B H 0.2908 1.1049 0.2299 0.041 Uiso 1 1 calc R
H17C H 0.2202 1.0044 0.1724 0.041 Uiso 1 1 calc R
C18 C 0.12697(13) 0.78405(16) 0.52283(12) 0.0209(4) Uani 1 1 d .
C19 C 0.12435(14) 0.73745(19) 0.59735(13) 0.0273(5) Uani 1 1 d .
H19 H 0.1746 0.7524 0.6523 0.033 Uiso 1 1 calc R
C20 C 0.04972(15) 0.67008(19) 0.59218(14) 0.0319(5) Uani 1 1 d .
H20 H 0.0497 0.6381 0.6433 0.038 Uiso 1 1 calc R
C21 C -0.02494(15) 0.64893(19) 0.51297(15) 0.0314(5) Uani 1 1 d .
H21 H -0.0753 0.6007 0.5093 0.038 Uiso 1 1 calc R
C22 C -0.02566(14) 0.69850(19) 0.43916(14) 0.0295(5) Uani 1 1 d .
H22 H -0.0778 0.6866 0.3849 0.035 Uiso 1 1 calc R
C23 C 0.04888(13) 0.76525(18) 0.44379(13) 0.0250(4) Uani 1 1 d .
H23 H 0.0472 0.7990 0.3925 0.030 Uiso 1 1 calc R
C24 C 0.38314(12) 1.13533(17) 0.45252(12) 0.0189(4) Uani 1 1 d .
C25 C 0.36099(13) 1.24029(17) 0.40480(13) 0.0224(4) Uani 1 1 d .
H25 H 0.3049 1.2448 0.3530 0.027 Uiso 1 1 calc R
C26 C 0.41923(14) 1.33802(18) 0.43149(14) 0.0279(5) Uani 1 1 d .
H26 H 0.4015 1.4097 0.3993 0.033 Uiso 1 1 calc R
C27 C 0.50296(14) 1.33186(19) 0.50468(14) 0.0305(5) Uani 1 1 d .
H27 H 0.5430 1.3989 0.5228 0.037 Uiso 1 1 calc R
C28 C 0.52811(14) 1.22735(19) 0.55144(14) 0.0296(5) Uani 1 1 d .
H28 H 0.5863 1.2219 0.6011 0.035 Uiso 1 1 calc R
C29 C 0.46888(13) 1.13096(18) 0.52616(12) 0.0233(4) Uani 1 1 d .
H29 H 0.4866 1.0601 0.5594 0.028 Uiso 1 1 calc R
C30 C 0.20088(12) 0.66957(17) 0.38832(13) 0.0215(4) Uani 1 1 d .
C31 C 0.25030(14) 0.60363(18) 0.46244(14) 0.0280(5) Uani 1 1 d .
H31 H 0.2931 0.6423 0.5134 0.034 Uiso 1 1 calc R
C32 C 0.23815(16) 0.48204(19) 0.46316(16) 0.0356(5) Uani 1 1 d .
H32 H 0.2726 0.4379 0.5144 0.043 Uiso 1 1 calc R
C33 C 0.17612(16) 0.42519(19) 0.38959(16) 0.0350(6) Uani 1 1 d .
H33 H 0.1672 0.3420 0.3902 0.042 Uiso 1 1 calc R
C34 C 0.12695(15) 0.48933(19) 0.31491(16) 0.0324(5) Uani 1 1 d .
H34 H 0.0842 0.4500 0.2642 0.039 Uiso 1 1 calc R
C35 C 0.13962(14) 0.61088(19) 0.31347(14) 0.0268(5) Uani 1 1 d .
H35 H 0.1066 0.6542 0.2615 0.032 Uiso 1 1 calc R

loop_
_atom_site_aniso_label
_atom_site_aniso_U_11
_atom_site_aniso_U_22
_atom_site_aniso_U_33
_atom_site_aniso_U_23
_atom_site_aniso_U_13
_atom_site_aniso_U_12
Ti1 0.0255(2) 0.0217(2) 0.0164(2) -0.00092(14) 0.00890(16) 0.00209(14)
N1 0.0250(8) 0.0214(9) 0.0189(8) -0.0001(7) 0.0097(7) -0.0055(7)
Si1 0.0218(3) 0.0189(3) 0.0153(3) 0.0006(2) 0.0068(2) -0.0029(2)
C1 0.0311(12) 0.0341(13) 0.0477(15) -0.0101(11) 0.0165(11) 0.0086(10)
C2 0.0616(16) 0.0379(15) 0.0302(13) -0.0033(11) 0.0121(12) 0.0302(13)
C3 0.0751(18) 0.0202(12) 0.0537(16) 0.0038(11) 0.0455(15) 0.0137(12)
C4 0.0444(13) 0.0250(12) 0.0430(14) -0.0126(10) 0.0244(11) -0.0037(10)
C5 0.0406(12) 0.0315(12) 0.0310(12) -0.0083(10) 0.0217(11) 0.0020(10)
C6 0.0400(13) 0.0541(16) 0.0231(11) 0.0168(11) 0.0137(10) 0.0118(11)
C7 0.0393(13) 0.0541(16) 0.0175(11) -0.0034(11) 0.0017(10) 0.0072(12)
C8 0.0224(11) 0.0535(16) 0.0296(12) 0.0099(11) 0.0023(10) 0.0027(10)
C9 0.0347(12) 0.0468(15) 0.0234(11) 0.0055(10) 0.0094(10) 0.0199(11)
C10 0.0386(13) 0.0301(13) 0.0279(12) 0.0098(10) 0.0027(10) 0.0105(10)
C11 0.0255(10) 0.0164(10) 0.0190(10) 0.0037(8) 0.0083(8) 0.0056(8)
C12 0.0217(9) 0.0151(10) 0.0176(9) 0.0024(8) 0.0065(8) 0.0016(7)
C13 0.0210(9) 0.0160(10) 0.0170(9) 0.0002(7) 0.0070(8) 0.0031(7)
C14 0.0207(9) 0.0151(10) 0.0190(10) -0.0014(8) 0.0078(8) 0.0002(7)
C15 0.0167(9) 0.0193(10) 0.0212(10) 0.0002(8) 0.0077(8) -0.0014(7)
C16 0.0271(11) 0.0328(12) 0.0238(11) -0.0012(9) 0.0056(9) 0.0016(9)
C17 0.0370(12) 0.0254(11) 0.0233(11) -0.0025(9) 0.0157(10) -0.0084(9)
C18 0.0272(10) 0.0146(10) 0.0236(10) 0.0025(8) 0.0135(9) 0.0053(8)
C19 0.0313(11) 0.0283(12) 0.0248(11) 0.0044(9) 0.0145(9) 0.0022(9)
C20 0.0377(12) 0.0293(12) 0.0351(12) 0.0097(10) 0.0219(11) 0.0030(9)
C21 0.0321(11) 0.0241(11) 0.0457(14) -0.0011(10) 0.0242(11) -0.0012(9)
C22 0.0240(10) 0.0330(12) 0.0332(12) -0.0070(10) 0.0139(9) -0.0002(9)
C23 0.0273(10) 0.0270(11) 0.0234(10) 0.0017(9) 0.0135(9) 0.0047(8)
C24 0.0225(9) 0.0180(10) 0.0184(10) -0.0032(8) 0.0109(8) 0.0008(7)
C25 0.0276(10) 0.0204(10) 0.0216(10) -0.0020(8) 0.0129(9) -0.0013(8)
C26 0.0391(12) 0.0172(11) 0.0328(12) -0.0021(9) 0.0207(10) -0.0030(9)
C27 0.0347(12) 0.0219(11) 0.0379(13) -0.0144(9) 0.0187(11) -0.0109(9)
C28 0.0268(11) 0.0285(12) 0.0288(11) -0.0137(9) 0.0078(9) -0.0035(9)
C29 0.0263(10) 0.0194(10) 0.0221(10) -0.0052(8) 0.0087(9) 0.0008(8)
C30 0.0233(10) 0.0189(10) 0.0286(11) -0.0015(8) 0.0172(9) -0.0018(8)
C31 0.0332(11) 0.0193(11) 0.0349(12) 0.0013(9) 0.0178(10) 0.0013(9)
C32 0.0452(13) 0.0223(12) 0.0475(15) 0.0071(10) 0.0280(12) 0.0056(10)
C33 0.0470(13) 0.0141(11) 0.0620(16) -0.0038(11) 0.0405(13) -0.0026(9)
C34 0.0350(12) 0.0250(12) 0.0465(14) -0.0148(10) 0.0264(11) -0.0114(9)
C35 0.0307(11) 0.0247(11) 0.0308(11) -0.0052(9) 0.0187(10) -0.0049(9)

loop_
_atom_type_symbol
_atom_type_description
_atom_type_scat_dispersion_real
_atom_type_scat_dispersion_imag
_atom_type_scat_source
C C 0.0033 0.0016 'International Tables Vol C Tables 4.2.6.8 and 6.1.1.4'
H H 0.0000 0.0000 'International Tables Vol C Tables 4.2.6.8 and 6.1.1.4'
N N 0.0061 0.0033 'International Tables Vol C Tables 4.2.6.8 and 6.1.1.4'
Si Si 0.0817 0.0704 'International Tables Vol C Tables 4.2.6.8 and 6.1.1.4'
Ti Ti 0.2776 0.4457 'International Tables Vol C Tables 4.2.6.8 and 6.1.1.4'

loop_
_geom_angle_atom_site_label_1
_geom_angle_atom_site_label_2
_geom_angle_atom_site_label_3
_geom_angle
C1 Ti1 C2 34.12(9)
C1 Ti1 C3 57.01(9)
C1 Ti1 C6 106.26(9)
C1 Ti1 C7 113.99(8)
C1 Ti1 C8 144.58(9)
C1 Ti1 C9 162.24(9)
C2 Ti1 C3 33.98(9)
C2 Ti1 C7 134.68(9)
C3 Ti1 C7 110.12(9)
C4 Ti1 C1 57.42(8)
C4 Ti1 C2 56.75(8)
C4 Ti1 C3 34.28(8)
C4 Ti1 C6 101.41(9)
C4 Ti1 C7 79.22(9)
C4 Ti1 C8 93.34(9)
C4 Ti1 C9 127.60(8)
C4 Ti1 C10 134.30(8)
C5 Ti1 C1 34.43(8)
C5 Ti1 C2 56.76(8)
C5 Ti1 C3 57.17(8)
C5 Ti1 C4 34.77(8)
C5 Ti1 C6 85.70(8)
C5 Ti1 C7 81.46(8)
C5 Ti1 C8 110.15(8)
C5 Ti1 C9 137.70(8)
C5 Ti1 C10 118.72(8)
C6 Ti1 C2 139.76(9)
C6 Ti1 C3 135.70(9)
C6 Ti1 C7 33.81(8)
C6 Ti1 C8 56.57(8)
C8 Ti1 C2 144.94(10)
C8 Ti1 C3 110.96(9)
C8 Ti1 C7 33.82(8)
C9 Ti1 C2 163.15(9)
C9 Ti1 C3 138.33(9)
C9 Ti1 C6 57.06(8)
C9 Ti1 C7 56.58(8)
C9 Ti1 C8 34.27(8)
C10 Ti1 C1 128.47(9)
C10 Ti1 C2 157.70(10)
C10 Ti1 C3 166.28(9)
C10 Ti1 C6 34.46(8)
C10 Ti1 C7 56.48(8)
C10 Ti1 C8 56.68(8)
C10 Ti1 C9 34.23(8)
C11 Ti1 C1 82.08(8)
C11 Ti1 C2 84.71(8)
C11 Ti1 C3 116.39(9)
C11 Ti1 C4 138.34(8)
C11 Ti1 C5 112.56(8)
C11 Ti1 C6 98.80(8)
C11 Ti1 C7 131.49(8)
C11 Ti1 C8 128.07(8)
C11 Ti1 C9 93.93(8)
C11 Ti1 C10 77.32(7)
C11 Ti1 C13 67.43(7)
C13 Ti1 C1 110.86(8)
C13 Ti1 C2 80.89(8)
C13 Ti1 C3 83.25(8)
C13 Ti1 C4 115.49(8)
C13 Ti1 C5 136.72(8)
C13 Ti1 C6 137.55(8)
C13 Ti1 C7 133.06(8)
C13 Ti1 C8 99.26(8)
C13 Ti1 C9 83.09(7)
C13 Ti1 C10 103.78(8)
C15 N1 Si1 119.93(14)
N1 Si1 C14 104.48(8)
N1 Si1 C16 108.12(9)
N1 Si1 C17 107.31(9)
C16 Si1 C14 109.81(9)
C17 Si1 C14 116.66(9)
C17 Si1 C16 110.00(10)
Ti1 C1 H1 126.1
C2 C1 Ti1 73.43(13)
C2 C1 H1 126.1
C2 C1 C5 107.3(2)
C5 C1 Ti1 71.88(12)
C5 C1 H1 126.1
Ti1 C2 H2 125.4
C1 C2 Ti1 72.45(13)
C1 C2 H2 125.4
C3 C2 Ti1 73.06(13)
C3 C2 C1 109.0(2)
C3 C2 H2 125.4
Ti1 C3 H3 126.0
C2 C3 Ti1 72.96(13)
C2 C3 H3 126.0
C2 C3 C4 107.7(2)
C4 C3 Ti1 71.90(13)
C4 C3 H3 126.0
Ti1 C4 H4 125.9
C3 C4 Ti1 73.81(13)
C3 C4 H4 125.9
C3 C4 C5 107.7(2)
C5 C4 Ti1 72.13(12)
C5 C4 H4 125.9
Ti1 C5 H5 125.6
C1 C5 Ti1 73.69(12)
C1 C5 C4 108.3(2)
C1 C5 H5 125.6
C4 C5 Ti1 73.10(12)
C4 C5 H5 125.6
Ti1 C6 H6 125.7
C7 C6 Ti1 74.41(13)
C7 C6 H6 125.7
C7 C6 C10 107.9(2)
C10 C6 Ti1 72.65(12)
C10 C6 H6 125.7
Ti1 C7 H7 125.8
C6 C7 Ti1 71.77(12)
C6 C7 H7 125.8
C6 C7 C8 108.1(2)
C8 C7 Ti1 72.14(12)
C8 C7 H7 125.8
Ti1 C8 H8 125.6
C7 C8 Ti1 74.05(13)
C7 C8 H8 125.6
C7 C8 C9 108.3(2)
C9 C8 Ti1 72.40(12)
C9 C8 H8 125.6
Ti1 C9 H9 125.9
C8 C9 Ti1 73.33(13)
C8 C9 H9 125.9
C10 C9 Ti1 72.87(12)
C10 C9 C8 107.6(2)
C10 C9 H9 125.9
Ti1 C10 H10 125.8
C6 C10 Ti1 72.89(13)
C6 C10 H10 125.8
C9 C10 Ti1 72.90(13)
C9 C10 C6 108.0(2)
C9 C10 H10 125.8
C12 C11 Ti1 91.05(12)
C12 C11 C18 128.22(17)
C18 C11 Ti1 140.70(14)
C11 C12 C13 112.63(17)
C11 C12 C15 128.27(17)
C13 C12 C15 119.10(16)
C12 C13 Ti1 87.29(11)
C14 C13 Ti1 145.65(14)
C14 C13 C12 123.46(17)
C13 C14 Si1 113.54(14)
C13 C14 C24 121.25(17)
C24 C14 Si1 124.40(14)
N1 C15 C12 122.40(17)
N1 C15 C30 118.83(17)
C30 C15 C12 118.66(16)
Si1 C16 H16A 109.5
Si1 C16 H16B 109.5
Si1 C16 H16C 109.5
H16A C16 H16B 109.5
H16A C16 H16C 109.5
H16B C16 H16C 109.5
Si1 C17 H17A 109.5
Si1 C17 H17B 109.5
Si1 C17 H17C 109.5
H17A C17 H17B 109.5
H17A C17 H17C 109.5
H17B C17 H17C 109.5
C19 C18 C11 120.70(17)
C23 C18 C11 121.83(17)
C23 C18 C19 117.36(18)
C18 C19 H19 119.5
C20 C19 C18 121.1(2)
C20 C19 H19 119.5
C19 C20 H20 119.8
C19 C20 C21 120.4(2)
C21 C20 H20 119.8
C20 C21 H21 120.3
C22 C21 C20 119.45(19)
C22 C21 H21 120.3
C21 C22 H22 119.8
C23 C22 C21 120.4(2)
C23 C22 H22 119.8
C18 C23 H23 119.4
C22 C23 C18 121.18(19)
C22 C23 H23 119.4
C25 C24 C14 121.46(17)
C25 C24 C29 117.23(17)
C29 C24 C14 121.29(17)
C24 C25 H25 119.4
C26 C25 C24 121.29(18)
C26 C25 H25 119.4
C25 C26 H26 119.8
C27 C26 C25 120.33(19)
C27 C26 H26 119.8
C26 C27 H27 120.3
C26 C27 C28 119.48(19)
C28 C27 H27 120.3
C27 C28 H28 119.9
C29 C28 C27 120.17(19)
C29 C28 H28 119.9
C24 C29 H29 119.3
C28 C29 C24 121.42(19)
C28 C29 H29 119.3
C31 C30 C15 121.48(17)
C31 C30 C35 118.77(19)
C35 C30 C15 119.73(18)
C30 C31 H31 119.6
C32 C31 C30 120.9(2)
C32 C31 H31 119.6
C31 C32 H32 120.0
C33 C32 C31 120.0(2)
C33 C32 H32 120.0
C32 C33 H33 120.0
C32 C33 C34 119.9(2)
C34 C33 H33 120.0
C33 C34 H34 119.8
C33 C34 C35 120.4(2)
C35 C34 H34 119.8
C30 C35 H35 120.0
C34 C35 C30 120.0(2)
C34 C35 H35 120.0

loop_
_geom_bond_atom_site_label_1
_geom_bond_atom_site_label_2
_geom_bond_distance
Ti1 C1 2.371(2)
Ti1 C2 2.383(2)
Ti1 C3 2.385(2)
Ti1 C4 2.360(2)
Ti1 C5 2.348(2)
Ti1 C6 2.374(2)
Ti1 C7 2.407(2)
Ti1 C8 2.383(2)
Ti1 C9 2.371(2)
Ti1 C10 2.371(2)
Ti1 C11 2.126(2)
Ti1 C13 2.1423(19)
N1 Si1 1.7475(17)
N1 C15 1.283(2)
Si1 C14 1.8714(19)
Si1 C16 1.865(2)
Si1 C17 1.859(2)
C1 H1 1.0000
C1 C2 1.395(4)
C1 C5 1.397(3)
C2 H2 1.0000
C2 C3 1.393(4)
C3 H3 1.0000
C3 C4 1.399(3)
C4 H4 1.0000
C4 C5 1.407(3)
C5 H5 1.0000
C6 H6 1.0000
C6 C7 1.391(4)
C6 C10 1.405(3)
C7 H7 1.0000
C7 C8 1.393(3)
C8 H8 1.0000
C8 C9 1.400(3)
C9 H9 1.0000
C9 C10 1.396(3)
C10 H10 1.0000
C11 C12 1.364(3)
C11 C18 1.458(3)
C12 C13 1.483(3)
C12 C15 1.507(3)
C13 C14 1.362(3)
C14 C24 1.474(3)
C15 C30 1.493(3)
C16 H16A 0.9800
C16 H16B 0.9800
C16 H16C 0.9800
C17 H17A 0.9800
C17 H17B 0.9800
C17 H17C 0.9800
C18 C19 1.402(3)
C18 C23 1.402(3)
C19 H19 0.9500
C19 C20 1.383(3)
C20 H20 0.9500
C20 C21 1.384(3)
C21 H21 0.9500
C21 C22 1.382(3)
C22 H22 0.9500
C22 C23 1.381(3)
C23 H23 0.9500
C24 C25 1.395(3)
C24 C29 1.402(3)
C25 H25 0.9500
C25 C26 1.385(3)
C26 H26 0.9500
C26 C27 1.381(3)
C27 H27 0.9500
C27 C28 1.383(3)
C28 H28 0.9500
C28 C29 1.381(3)
C29 H29 0.9500
C30 C31 1.386(3)
C30 C35 1.397(3)
C31 H31 0.9500
C31 C32 1.385(3)
C32 H32 0.9500
C32 C33 1.377(3)
C33 H33 0.9500
C33 C34 1.381(3)
C34 H34 0.9500
C34 C35 1.387(3)
C35 H35 0.9500
